data_4515669
loop_
_publ_author_name
'Hou, Yujiao'
'An, Haiyan'
'Zhang, Yumeng'
'Hu, Tao'
'Yang, Wei'
'Chang, Shenzhen'

_publ_section_title
;
 Rapid Destruction of Two Types of Chemical Warfare Agent Simulants by
 Hybrid Polyoxomolybdates Modified by Carboxylic Acid Ligands
;
_journal_issue 7
_journal_name_full 'ACS Catalysis'
_journal_page_first 6062
_journal_paper_doi 10.1021/acscatal.8b00972
_journal_volume 8
_journal_year 2018
_chemical_formula_sum 'C21 H44 As Co0.5 K5 Mo6 O44.5'
_chemical_formula_weight 1884.09
_space_group_IT_number 2
_space_group_name_Hall '-P 1'
_space_group_name_H-M_alt 'P -1'
_symmetry_cell_setting triclinic
_symmetry_space_group_name_H-M 'P -1'
_atom_sites_solution_hydrogens geom
_atom_sites_solution_primary direct
_atom_sites_solution_secondary difmap
_audit_creation_method SHELXL-97
_cell_angle_alpha 105.723(3)
_cell_angle_beta 91.318(3)
_cell_angle_gamma 106.190(3)
_cell_formula_units_Z 2
_cell_length_a 12.6575(8)
_cell_length_b 12.6710(7)
_cell_length_c 18.5916(9)
_cell_measurement_reflns_used 20836
_cell_measurement_temperature 296(2)
_cell_measurement_theta_max 25.00
_cell_measurement_theta_min 1.75
_cell_volume 2740.7(3)
_computing_structure_refinement 'SHELXL-97 (Sheldrick, 1997)'
_computing_structure_solution 'SHELXS-97 (Sheldrick, 1990)'
_diffrn_ambient_temperature 296(2)
_diffrn_detector_area_resol_mean 0.01
_diffrn_measured_fraction_theta_full 0.982
_diffrn_measured_fraction_theta_max 0.982
_diffrn_measurement_device_type 'Bruker Smart Apex CCD'
_diffrn_measurement_method \w-2\q
_diffrn_radiation_monochromator graphite
_diffrn_radiation_source 'fine-focus sealed tube'
_diffrn_radiation_type MoK\a
_diffrn_radiation_wavelength 0.71073
_diffrn_reflns_av_R_equivalents 0.0399
_diffrn_reflns_av_sigmaI/netI 0.0563
_diffrn_reflns_limit_h_max 15
_diffrn_reflns_limit_h_min -9
_diffrn_reflns_limit_k_max 15
_diffrn_reflns_limit_k_min -15
_diffrn_reflns_limit_l_max 21
_diffrn_reflns_limit_l_min -22
_diffrn_reflns_number 20836
_diffrn_reflns_theta_full 25.00
_diffrn_reflns_theta_max 25.00
_diffrn_reflns_theta_min 1.75
_diffrn_standards_decay_% none
_diffrn_standards_interval_count 0
_diffrn_standards_interval_time 0
_diffrn_standards_number 0
_exptl_absorpt_coefficient_mu 2.568
_exptl_absorpt_correction_T_max 0.614
_exptl_absorpt_correction_T_min 0.589
_exptl_absorpt_process_details 'ABSCOR by T.Higashi 8 March, 1995'
_exptl_crystal_colour red
_exptl_crystal_density_diffrn 2.283
_exptl_crystal_density_method 'not measured'
_exptl_crystal_description block
_exptl_crystal_F_000 1839
_exptl_crystal_size_max 0.21
_exptl_crystal_size_mid 0.2
_exptl_crystal_size_min 0.19
_refine_diff_density_max 2.125
_refine_diff_density_min -1.859
_refine_diff_density_rms 0.190
_refine_ls_extinction_method none
_refine_ls_goodness_of_fit_ref 1.070
_refine_ls_hydrogen_treatment mixed
_refine_ls_matrix_type full
_refine_ls_number_parameters 727
_refine_ls_number_reflns 9458
_refine_ls_number_restraints 285
_refine_ls_restrained_S_all 1.071
_refine_ls_R_factor_all 0.0577
_refine_ls_R_factor_gt 0.0485
_refine_ls_shift/su_max 0.001
_refine_ls_shift/su_mean 0.000
_refine_ls_structure_factor_coef Fsqd
_refine_ls_weighting_details 'calc w=1/[\s^2^(Fo^2^)+(0.0643P)^2^+18.0092P] where P=(Fo^2^+2Fc^2^)/3'
_refine_ls_weighting_scheme calc
_refine_ls_wR_factor_gt 0.1293
_refine_ls_wR_factor_ref 0.1356
_reflns_number_gt 7973
_reflns_number_total 9458
_reflns_threshold_expression >2sigma(I)
_cod_data_source_file cs8b00972_si_002.cif
_cod_data_source_block 6
_cod_depositor_comments
;
The following automatic conversions were performed:

data item '_symmetry_cell_setting' value 'Triclinic' was changed to
'triclinic' in accordance with the
/home/data/users/saulius/crontab/automatic-downloads/current/ACS/lib/dictionaries/cif_core.dic
dictionary named 'cif_core.dic' version 2.4.2 last updated on
2011-04-26.

Automatic conversion script
Id: cif_fix_values 6909 2019-04-08 15:41:33Z antanas 
;
_cod_original_sg_symbol_H-M P-1
_cod_original_formula_sum 'C21 H44 As Co0.50 K5 Mo6 O44.50'
_cod_database_code 4515669

loop_
_symmetry_equiv_pos_as_xyz
'x, y, z'
'-x, -y, -z'

loop_
_atom_site_label
_atom_site_type_symbol
_atom_site_fract_x
_atom_site_fract_y
_atom_site_fract_z
_atom_site_U_iso_or_equiv
_atom_site_adp_type
_atom_site_occupancy
_atom_site_symmetry_multiplicity
_atom_site_calc_flag
_atom_site_refinement_flags
Mo6 Mo 0.03786(5) 0.51986(5) 0.16669(3) 0.01368(15) Uani 1 1 d .
Mo5 Mo -0.00179(5) 0.25894(5) 0.17877(3) 0.01355(15) Uani 1 1 d .
Mo4 Mo -0.18351(5) 0.15356(5) 0.30738(3) 0.01352(15) Uani 1 1 d .
Mo3 Mo -0.27395(5) 0.33773(5) 0.42997(3) 0.01420(15) Uani 1 1 d .
Mo2 Mo -0.07095(5) 0.71318(5) 0.29673(3) 0.01440(15) Uani 1 1 d .
Mo1 Mo -0.20407(5) 0.63365(5) 0.43159(3) 0.01566(16) Uani 1 1 d .
As1 As -0.18221(5) 0.41529(6) 0.26695(4) 0.01153(17) Uani 1 1 d .
Co1 Co -0.5000 1.0000 0.5000 0.0346(4) Uani 1 2 d S
K5 K -0.10102(17) 0.93929(16) 0.16093(10) 0.0305(4) Uani 1 1 d .
K4 K 0.03743(15) 0.44409(18) 0.39360(10) 0.0334(5) Uani 1 1 d .
K3 K 0.10751(17) 0.38961(16) -0.03679(11) 0.0327(4) Uani 1 1 d .
K2 K -0.40992(18) 0.7822(2) 0.59120(13) 0.0441(5) Uani 1 1 d .
K1 K 0.10739(19) 0.8224(2) 0.49363(12) 0.0459(6) Uani 1 1 d .
O30 O 0.0727(4) 0.3749(4) 0.1314(3) 0.0176(11) Uani 1 1 d U
O29 O 0.1483(4) 0.5912(5) 0.2339(3) 0.0238(12) Uani 1 1 d U
O28 O -0.2673(4) 0.1786(4) 0.3916(3) 0.0156(11) Uani 1 1 d U
O27 O -0.1259(4) 0.1763(4) 0.2162(3) 0.0153(10) Uani 1 1 d U
O26 O -0.1387(4) 0.7566(4) 0.3897(3) 0.0214(12) Uani 1 1 d U
O25 O -0.0570(4) 0.1894(5) 0.3591(3) 0.0213(12) Uani 1 1 d U
O24 O 0.0610(4) 0.7491(5) 0.3388(3) 0.0238(12) Uani 1 1 d U
O23 O -0.0523(4) 0.4096(4) 0.2316(3) 0.0138(10) Uani 1 1 d U
O22 O -0.1483(4) 0.2378(4) 0.0958(3) 0.0167(11) Uani 1 1 d U
O21 O -0.3785(4) 0.3059(4) 0.4857(3) 0.0208(11) Uani 1 1 d U
O20 O -0.3444(4) 0.5991(5) 0.3405(3) 0.0227(12) Uani 1 1 d U
O19 O -0.1306(4) 0.5558(4) 0.3310(3) 0.0152(10) Uani 1 1 d U
O18 O -0.2860(4) 0.4771(4) 0.4197(3) 0.0169(11) Uani 1 1 d U
O17 O -0.1760(4) 0.3368(4) 0.3332(3) 0.0135(10) Uani 1 1 d U
O16 O 0.0255(4) 0.1453(5) 0.1130(3) 0.0231(12) Uani 1 1 d U
O15 O -0.0575(4) 0.6095(4) 0.2026(3) 0.0157(11) Uani 1 1 d U
O14 O -0.2518(4) 0.6409(5) 0.2451(3) 0.0199(11) Uani 1 1 d U
O13 O -0.0712(4) 0.8311(5) 0.2671(3) 0.0248(12) Uani 1 1 d U
O12 O 0.0955(4) 0.2910(5) 0.2528(3) 0.0236(12) Uani 1 1 d U
O11 O -0.4073(4) 0.2673(4) 0.3315(3) 0.0166(11) Uani 1 1 d U
O10 O -0.2269(4) 0.0056(4) 0.2790(3) 0.0222(12) Uani 1 1 d U
O9 O -0.3427(4) 0.1431(4) 0.2458(3) 0.0198(11) Uani 1 1 d U
O8 O -0.1541(4) 0.3855(5) 0.4896(3) 0.0220(12) Uani 1 1 d U
O7 O 0.0782(4) 0.5677(5) 0.0903(3) 0.0224(12) Uani 1 1 d U
O6 O -0.2797(5) 0.7019(5) 0.4918(3) 0.0344(14) Uani 1 1 d U
O3W O -0.4668(5) 1.0402(6) 0.3995(4) 0.0382(15) Uani 1 1 d U
O4 O -0.1201(4) 0.4166(4) 0.0856(3) 0.0166(11) Uani 1 1 d U
O5 O -0.0916(5) 0.6413(5) 0.4882(3) 0.0288(13) Uani 1 1 d U
OW14 O -0.4731(5) 0.5426(6) 0.5788(4) 0.0411(16) Uani 1 1 d U
O2W O -0.6661(6) 0.9056(7) 0.4497(4) 0.0511(19) Uani 1 1 d U
O3 O -0.5951(5) 0.1656(5) -0.0953(3) 0.0328(14) Uani 1 1 d U
H3B H -0.6218 0.2189 -0.0898 0.049 Uiso 1 1 calc R
O1W O -0.4463(6) 0.8524(6) 0.4608(4) 0.0529(19) Uani 1 1 d U
OW13 O 0.0066(7) 0.1678(7) -0.0409(5) 0.065(2) Uani 1 1 d U
OW12 O -0.2679(8) 0.9984(9) 0.6533(6) 0.083(3) Uani 1 1 d U
OW11 O 0.2413(5) 0.2801(5) -0.1192(3) 0.0291(13) Uani 1 1 d U
O2 O -0.8192(4) 0.0377(5) 0.0837(3) 0.0298(14) Uani 1 1 d U
H2B H -0.8605 0.0770 0.0982 0.045 Uiso 1 1 calc R
OW10 O -0.7620(5) 0.0050(5) -0.0656(3) 0.0316(14) Uani 1 1 d U
OW9 O 0.2567(6) 0.4498(7) 0.3750(4) 0.058(2) Uani 1 1 d U
OW8 O -0.7098(8) 0.6894(7) 0.3687(5) 0.067(2) Uani 1 1 d U
OW7 O -0.4836(9) 0.8601(9) 0.2702(6) 0.085(3) Uani 1 1 d U
OW6 O 0.2376(10) 1.0746(10) 0.5910(7) 0.101(3) Uani 1 1 d DU
OW5 O -0.2775(11) 1.1863(10) 0.7730(7) 0.038(3) Uani 0.50 1 d PU
OW4 O -0.3145(17) 0.8500(18) 0.3591(12) 0.082(6) Uani 0.50 1 d PU
OW3 O -0.0589(15) 0.9640(16) 0.6276(11) 0.077(5) Uani 0.50 1 d PDU
O1 O -0.7342(4) 0.3864(5) 0.0756(3) 0.0303(14) Uani 1 1 d U
H1A H -0.7885 0.3877 0.0987 0.045 Uiso 1 1 calc R
OW2 O -0.211(4) 0.775(3) 0.653(3) 0.30(3) Uani 0.50 1 d PDU
OW1 O 0.0301(14) 1.014(6) 0.5113(19) 0.247(19) Uani 0.50 1 d PDU
C21 C -0.3401(6) 0.5989(7) 0.2719(4) 0.0194(16) Uani 1 1 d .
C20 C -0.1780(6) 0.3138(6) 0.0739(4) 0.0133(15) Uani 1 1 d .
C19 C -0.3777(6) 0.1958(7) 0.0482(4) 0.0187(16) Uani 1 1 d .
H19A H -0.3673 0.1667 0.0878 0.022 Uiso 1 1 calc R
C18 C -0.3083(6) 0.3218(6) -0.0278(4) 0.0185(16) Uani 1 1 d .
H18A H -0.2516 0.3778 -0.0391 0.022 Uiso 1 1 calc R
C17 C -0.4446(6) 0.5442(7) 0.2198(4) 0.0189(16) Uani 1 1 d .
C16 C -0.5230(6) 0.1523(6) 0.2206(4) 0.0176(16) Uani 1 1 d .
C15 C -0.5554(6) 0.0458(6) 0.1680(4) 0.0193(16) Uani 1 1 d .
H15A H -0.5092 -0.0009 0.1621 0.023 Uiso 1 1 calc R
C14 C -0.4806(6) 0.1595(7) 0.0073(4) 0.0211(17) Uani 1 1 d .
H14A H -0.5392 0.1064 0.0195 0.025 Uiso 1 1 calc R
C13 C -0.4427(6) 0.4960(7) 0.1437(5) 0.0239(18) Uani 1 1 d .
H13A H -0.3751 0.4985 0.1246 0.029 Uiso 1 1 calc R
C12 C -0.2890(6) 0.2760(6) 0.0305(4) 0.0149(15) Uani 1 1 d .
C11 C -0.4159(6) 0.1913(6) 0.2695(4) 0.0165(15) Uani 1 1 d .
C10 C -0.5462(6) 0.5399(7) 0.2485(4) 0.0221(17) Uani 1 1 d .
H10A H -0.5489 0.5717 0.2995 0.026 Uiso 1 1 calc R
C9 C -0.4960(6) 0.2027(7) -0.0517(5) 0.0221(17) Uani 1 1 d .
C8 C -0.6917(6) 0.1856(7) 0.1836(5) 0.0261(19) Uani 1 1 d .
H8A H -0.7371 0.2330 0.1887 0.031 Uiso 1 1 calc R
C7 C -0.5386(7) 0.4445(7) 0.0960(5) 0.0264(18) Uani 1 1 d .
H7A H -0.5359 0.4130 0.0449 0.032 Uiso 1 1 calc R
C6 C -0.4110(6) 0.2841(7) -0.0682(4) 0.0229(17) Uani 1 1 d .
H6A H -0.4228 0.3140 -0.1072 0.028 Uiso 1 1 calc R
C5 C -0.7239(6) 0.0788(7) 0.1322(5) 0.0228(17) Uani 1 1 d .
C4 C -0.6435(6) 0.4876(7) 0.2001(5) 0.0242(18) Uani 1 1 d .
H4A H -0.7114 0.4849 0.2189 0.029 Uiso 1 1 calc R
C3 C -0.6552(6) 0.0076(7) 0.1240(5) 0.0238(18) Uani 1 1 d .
H3A H -0.6767 -0.0647 0.0892 0.029 Uiso 1 1 calc R
C2 C -0.5912(6) 0.2226(7) 0.2280(5) 0.0244(18) Uani 1 1 d .
H2A H -0.5695 0.2950 0.2628 0.029 Uiso 1 1 calc R
C1 C -0.6402(6) 0.4398(7) 0.1245(4) 0.0203(17) Uani 1 1 d .

loop_
_atom_site_aniso_label
_atom_site_aniso_U_11
_atom_site_aniso_U_22
_atom_site_aniso_U_33
_atom_site_aniso_U_23
_atom_site_aniso_U_13
_atom_site_aniso_U_12
Mo6 0.0087(3) 0.0144(3) 0.0149(3) 0.0009(3) 0.0010(2) 0.0019(2)
Mo5 0.0090(3) 0.0145(3) 0.0159(3) 0.0004(3) -0.0006(2) 0.0057(2)
Mo4 0.0123(3) 0.0127(3) 0.0159(3) 0.0029(3) 0.0003(2) 0.0057(2)
Mo3 0.0135(3) 0.0146(3) 0.0127(3) 0.0014(3) 0.0010(2) 0.0038(2)
Mo2 0.0127(3) 0.0131(3) 0.0168(3) 0.0026(3) 0.0009(2) 0.0046(2)
Mo1 0.0160(3) 0.0147(3) 0.0154(3) 0.0011(3) 0.0031(2) 0.0063(3)
As1 0.0085(3) 0.0130(4) 0.0125(4) 0.0016(3) -0.0005(3) 0.0044(3)
Co1 0.0326(10) 0.0295(10) 0.0401(10) 0.0090(8) 0.0101(8) 0.0070(8)
K5 0.0411(11) 0.0245(10) 0.0264(10) 0.0042(8) 0.0068(8) 0.0134(8)
K4 0.0227(9) 0.0405(12) 0.0231(10) -0.0008(8) -0.0070(7) -0.0023(8)
K3 0.0406(11) 0.0258(10) 0.0324(10) 0.0043(8) -0.0043(9) 0.0157(9)
K2 0.0378(12) 0.0457(13) 0.0537(14) 0.0152(11) 0.0205(10) 0.0180(10)
K1 0.0407(12) 0.0638(16) 0.0288(11) 0.0178(11) -0.0046(9) 0.0050(11)
O30 0.011(2) 0.021(3) 0.018(2) 0.001(2) 0.0032(18) 0.0049(19)
O29 0.018(2) 0.024(3) 0.024(3) -0.004(2) -0.003(2) 0.007(2)
O28 0.019(2) 0.014(2) 0.014(2) 0.0027(19) 0.0038(19) 0.0058(19)
O27 0.015(2) 0.014(2) 0.017(2) 0.0027(19) 0.0027(18) 0.0061(19)
O26 0.025(3) 0.014(2) 0.025(3) 0.003(2) 0.004(2) 0.009(2)
O25 0.016(2) 0.025(3) 0.024(3) 0.007(2) -0.001(2) 0.009(2)
O24 0.019(2) 0.024(3) 0.024(3) 0.005(2) -0.002(2) 0.001(2)
O23 0.011(2) 0.012(2) 0.017(2) 0.0009(19) 0.0025(18) 0.0051(18)
O22 0.012(2) 0.017(2) 0.019(2) 0.002(2) -0.0032(18) 0.0047(19)
O21 0.022(2) 0.019(3) 0.020(2) 0.004(2) 0.005(2) 0.005(2)
O20 0.015(2) 0.029(3) 0.027(3) 0.011(2) 0.000(2) 0.008(2)
O19 0.016(2) 0.014(2) 0.017(2) 0.0006(19) 0.0003(18) 0.0095(19)
O18 0.015(2) 0.015(2) 0.020(2) 0.004(2) 0.0048(19) 0.0058(19)
O17 0.013(2) 0.012(2) 0.014(2) -0.0009(19) 0.0009(18) 0.0042(18)
O16 0.020(2) 0.020(3) 0.027(3) -0.001(2) 0.001(2) 0.010(2)
O15 0.012(2) 0.020(2) 0.016(2) 0.004(2) 0.0014(18) 0.0075(19)
O14 0.012(2) 0.025(3) 0.025(3) 0.011(2) 0.0014(19) 0.006(2)
O13 0.027(3) 0.020(3) 0.029(3) 0.008(2) 0.005(2) 0.009(2)
O12 0.020(2) 0.025(3) 0.023(3) 0.000(2) -0.006(2) 0.009(2)
O11 0.012(2) 0.017(2) 0.018(2) 0.000(2) -0.0001(18) 0.0050(19)
O10 0.023(3) 0.018(3) 0.026(3) 0.005(2) 0.006(2) 0.007(2)
O9 0.014(2) 0.022(3) 0.020(2) -0.002(2) 0.0005(19) 0.007(2)
O8 0.021(2) 0.020(3) 0.019(2) -0.001(2) -0.005(2) 0.003(2)
O7 0.021(2) 0.021(3) 0.023(3) 0.004(2) 0.007(2) 0.005(2)
O6 0.038(3) 0.031(3) 0.037(3) 0.008(2) 0.020(2) 0.014(2)
O3W 0.036(3) 0.036(3) 0.044(3) 0.015(3) 0.012(3) 0.008(2)
O4 0.014(2) 0.016(2) 0.018(2) 0.004(2) -0.0019(19) 0.0026(19)
O5 0.023(3) 0.035(3) 0.025(3) 0.007(2) -0.005(2) 0.005(2)
OW14 0.035(3) 0.043(3) 0.044(3) 0.006(3) 0.002(3) 0.016(3)
O2W 0.042(3) 0.056(4) 0.050(3) 0.014(3) 0.009(3) 0.008(3)
O3 0.023(3) 0.030(3) 0.045(3) 0.011(2) -0.011(2) 0.008(2)
O1W 0.059(4) 0.049(4) 0.060(4) 0.022(3) 0.016(3) 0.022(3)
OW13 0.066(4) 0.061(4) 0.062(4) 0.016(3) 0.015(3) 0.010(3)
OW12 0.078(4) 0.082(5) 0.092(5) 0.025(4) 0.005(4) 0.028(4)
OW11 0.030(3) 0.029(3) 0.029(3) 0.012(2) 0.000(2) 0.008(2)
O2 0.018(3) 0.027(3) 0.040(3) -0.005(2) -0.008(2) 0.016(2)
OW10 0.028(3) 0.024(3) 0.038(3) 0.004(2) -0.004(2) 0.006(2)
OW9 0.043(3) 0.077(4) 0.047(3) 0.006(3) 0.006(3) 0.018(3)
OW8 0.082(4) 0.059(4) 0.057(4) 0.018(3) -0.012(3) 0.016(3)
OW7 0.088(5) 0.079(5) 0.082(5) 0.017(4) 0.004(4) 0.022(4)
OW6 0.105(5) 0.102(5) 0.104(5) 0.034(4) 0.019(4) 0.041(4)
OW5 0.046(5) 0.025(5) 0.036(5) 0.013(4) 0.012(4) -0.005(4)
OW4 0.084(7) 0.080(7) 0.085(7) 0.023(5) 0.011(5) 0.027(5)
OW3 0.072(7) 0.070(7) 0.090(7) 0.013(5) 0.001(5) 0.030(5)
O1 0.016(2) 0.046(3) 0.025(3) 0.006(2) 0.003(2) 0.007(2)
OW2 0.30(3) 0.30(3) 0.30(3) 0.086(9) 0.030(6) 0.095(9)
OW1 0.25(2) 0.243(19) 0.25(2) 0.070(7) 0.023(6) 0.078(8)
C21 0.014(4) 0.023(4) 0.023(4) 0.003(3) 0.002(3) 0.012(3)
C20 0.015(4) 0.010(4) 0.009(3) -0.003(3) 0.002(3) 0.001(3)
C19 0.019(4) 0.021(4) 0.018(4) 0.008(3) 0.002(3) 0.007(3)
C18 0.017(4) 0.012(4) 0.023(4) 0.005(3) 0.000(3) -0.001(3)
C17 0.014(4) 0.023(4) 0.027(4) 0.014(3) 0.006(3) 0.009(3)
C16 0.010(4) 0.019(4) 0.023(4) 0.005(3) 0.005(3) 0.006(3)
C15 0.015(4) 0.018(4) 0.026(4) 0.005(3) 0.000(3) 0.007(3)
C14 0.014(4) 0.018(4) 0.030(4) 0.004(3) 0.005(3) 0.004(3)
C13 0.014(4) 0.027(5) 0.028(4) 0.003(4) 0.005(3) 0.007(3)
C12 0.015(4) 0.013(4) 0.016(4) 0.001(3) 0.001(3) 0.004(3)
C11 0.019(4) 0.013(4) 0.017(4) 0.002(3) 0.000(3) 0.005(3)
C10 0.020(4) 0.027(5) 0.021(4) 0.006(3) 0.004(3) 0.010(3)
C9 0.015(4) 0.021(4) 0.028(4) 0.002(3) -0.004(3) 0.008(3)
C8 0.018(4) 0.021(4) 0.041(5) 0.004(4) 0.002(4) 0.014(3)
C7 0.021(4) 0.032(5) 0.023(4) 0.003(4) 0.003(3) 0.007(4)
C6 0.021(4) 0.024(4) 0.024(4) 0.007(4) -0.004(3) 0.008(3)
C5 0.012(4) 0.018(4) 0.032(5) -0.001(4) -0.002(3) 0.004(3)
C4 0.011(4) 0.037(5) 0.028(4) 0.009(4) 0.004(3) 0.012(3)
C3 0.018(4) 0.017(4) 0.028(4) -0.005(3) -0.006(3) 0.003(3)
C2 0.020(4) 0.015(4) 0.033(5) -0.006(3) -0.002(3) 0.009(3)
C1 0.011(4) 0.023(4) 0.026(4) 0.008(3) 0.001(3) 0.004(3)

loop_
_atom_type_symbol
_atom_type_description
_atom_type_scat_dispersion_real
_atom_type_scat_dispersion_imag
_atom_type_scat_source
C C 0.0033 0.0016 'International Tables Vol C Tables 4.2.6.8 and 6.1.1.4'
H H 0.0000 0.0000 'International Tables Vol C Tables 4.2.6.8 and 6.1.1.4'
O O 0.0106 0.0060 'International Tables Vol C Tables 4.2.6.8 and 6.1.1.4'
Co Co 0.3494 0.9721 'International Tables Vol C Tables 4.2.6.8 and 6.1.1.4'
As As 0.0499 2.0058 'International Tables Vol C Tables 4.2.6.8 and 6.1.1.4'
Mo Mo -1.6832 0.6857 'International Tables Vol C Tables 4.2.6.8 and 6.1.1.4'
K K 0.2009 0.2494 'International Tables Vol C Tables 4.2.6.8 and 6.1.1.4'

loop_
_geom_angle_atom_site_label_1
_geom_angle_atom_site_label_2
_geom_angle_atom_site_label_3
_geom_angle
_geom_angle_site_symmetry_1
_geom_angle_site_symmetry_3
O29 Mo6 O7 103.8(3) . .
O29 Mo6 O15 98.9(2) . .
O7 Mo6 O15 99.8(2) . .
O29 Mo6 O30 98.0(2) . .
O7 Mo6 O30 95.9(2) . .
O15 Mo6 O30 153.4(2) . .
O29 Mo6 O23 95.3(2) . .
O7 Mo6 O23 159.6(2) . .
O15 Mo6 O23 84.18(19) . .
O30 Mo6 O23 73.94(19) . .
O29 Mo6 O4 174.1(2) . .
O7 Mo6 O4 82.1(2) . .
O15 Mo6 O4 79.39(19) . .
O30 Mo6 O4 81.72(19) . .
O23 Mo6 O4 78.95(17) . .
O29 Mo6 K3 132.86(19) . 2_565
O7 Mo6 K3 48.29(18) . 2_565
O15 Mo6 K3 60.36(15) . 2_565
O30 Mo6 K3 119.07(15) . 2_565
O23 Mo6 K3 121.02(13) . 2_565
O4 Mo6 K3 51.08(13) . 2_565
O29 Mo6 K3 116.35(19) . .
O7 Mo6 K3 42.73(18) . .
O15 Mo6 K3 131.86(15) . .
O30 Mo6 K3 54.67(15) . .
O23 Mo6 K3 121.30(13) . .
O4 Mo6 K3 68.33(13) . .
K3 Mo6 K3 71.56(5) 2_565 .
O12 Mo5 O16 103.5(2) . .
O12 Mo5 O27 99.3(2) . .
O16 Mo5 O27 99.4(2) . .
O12 Mo5 O30 99.0(2) . .
O16 Mo5 O30 95.1(2) . .
O27 Mo5 O30 153.2(2) . .
O12 Mo5 O23 91.1(2) . .
O16 Mo5 O23 163.4(2) . .
O27 Mo5 O23 85.77(19) . .
O30 Mo5 O23 74.52(19) . .
O12 Mo5 O22 168.8(2) . .
O16 Mo5 O22 87.4(2) . .
O27 Mo5 O22 75.99(19) . .
O30 Mo5 O22 82.38(19) . .
O23 Mo5 O22 78.56(17) . .
O12 Mo5 K5 94.60(19) . 1_545
O16 Mo5 K5 50.86(19) . 1_545
O27 Mo5 K5 51.13(15) . 1_545
O30 Mo5 K5 145.59(15) . 1_545
O23 Mo5 K5 136.88(13) . 1_545
O22 Mo5 K5 90.26(13) . 1_545
O12 Mo5 K4 45.66(18) . .
O16 Mo5 K4 146.73(18) . .
O27 Mo5 K4 78.21(15) . .
O30 Mo5 K4 101.35(15) . .
O23 Mo5 K4 49.69(13) . .
O22 Mo5 K4 123.16(13) . .
K5 Mo5 K4 110.66(4) 1_545 .
O10 Mo4 O25 104.5(3) . .
O10 Mo4 O28 98.7(2) . .
O25 Mo4 O28 96.4(2) . .
O10 Mo4 O27 97.9(2) . .
O25 Mo4 O27 96.5(2) . .
O28 Mo4 O27 155.8(2) . .
O10 Mo4 O17 164.1(2) . .
O25 Mo4 O17 91.0(2) . .
O28 Mo4 O17 75.71(19) . .
O27 Mo4 O17 83.65(19) . .
O10 Mo4 O9 86.4(2) . .
O25 Mo4 O9 169.1(2) . .
O28 Mo4 O9 81.45(19) . .
O27 Mo4 O9 82.10(19) . .
O17 Mo4 O9 78.16(18) . .
O10 Mo4 K5 47.51(18) . 1_545
O25 Mo4 K5 89.80(18) . 1_545
O28 Mo4 K5 145.88(15) . 1_545
O27 Mo4 K5 54.47(15) . 1_545
O17 Mo4 K5 137.90(13) . 1_545
O9 Mo4 K5 97.98(13) . 1_545
O10 Mo4 K1 94.67(18) . 2_566
O25 Mo4 K1 48.00(18) . 2_566
O28 Mo4 K1 50.96(15) . 2_566
O27 Mo4 K1 144.35(15) . 2_566
O17 Mo4 K1 93.11(13) . 2_566
O9 Mo4 K1 132.08(14) . 2_566
K5 Mo4 K1 117.59(5) 1_545 2_566
O10 Mo4 K4 152.15(18) . .
O25 Mo4 K4 48.34(18) . .
O28 Mo4 K4 91.62(15) . .
O27 Mo4 K4 81.79(15) . .
O17 Mo4 K4 43.74(12) . .
O9 Mo4 K4 120.89(14) . .
K5 Mo4 K4 116.67(5) 1_545 .
K1 Mo4 K4 71.95(5) 2_566 .
O8 Mo3 O21 104.9(3) . .
O8 Mo3 O18 100.5(2) . .
O21 Mo3 O18 100.5(2) . .
O8 Mo3 O28 95.1(2) . .
O21 Mo3 O28 95.2(2) . .
O18 Mo3 O28 154.1(2) . .
O8 Mo3 O17 89.9(2) . .
O21 Mo3 O17 162.9(2) . .
O18 Mo3 O17 84.7(2) . .
O28 Mo3 O17 74.73(19) . .
O8 Mo3 O11 167.4(2) . .
O21 Mo3 O11 86.8(2) . .
O18 Mo3 O11 81.3(2) . .
O28 Mo3 O11 79.18(19) . .
O17 Mo3 O11 77.80(17) . .
O8 Mo3 K1 48.39(18) . 2_566
O21 Mo3 K1 92.61(18) . 2_566
O18 Mo3 K1 148.69(16) . 2_566
O28 Mo3 K1 49.12(14) . 2_566
O17 Mo3 K1 91.01(13) . 2_566
O11 Mo3 K1 128.07(13) . 2_566
O8 Mo3 K2 146.32(19) . 2_466
O21 Mo3 K2 41.44(18) . 2_466
O18 Mo3 K2 90.01(15) . 2_466
O28 Mo3 K2 88.33(15) . 2_466
O17 Mo3 K2 123.09(12) . 2_466
O11 Mo3 K2 45.47(13) . 2_466
K1 Mo3 K2 117.73(5) 2_566 2_466
O8 Mo3 K4 48.85(18) . .
O21 Mo3 K4 153.77(18) . .
O18 Mo3 K4 86.63(15) . .
O28 Mo3 K4 88.25(15) . .
O17 Mo3 K4 41.80(12) . .
O11 Mo3 K4 119.30(13) . .
K1 Mo3 K4 70.15(5) 2_566 .
K2 Mo3 K4 164.76(5) 2_466 .
O24 Mo2 O13 103.3(3) . .
O24 Mo2 O15 99.3(2) . .
O13 Mo2 O15 99.7(2) . .
O24 Mo2 O26 96.1(2) . .
O13 Mo2 O26 96.7(2) . .
O15 Mo2 O26 154.2(2) . .
O24 Mo2 O19 94.8(2) . .
O13 Mo2 O19 160.6(2) . .
O15 Mo2 O19 84.0(2) . .
O26 Mo2 O19 74.18(19) . .
O24 Mo2 O14 171.7(2) . .
O13 Mo2 O14 85.0(2) . .
O15 Mo2 O14 79.10(19) . .
O26 Mo2 O14 82.6(2) . .
O19 Mo2 O14 76.96(18) . .
O24 Mo2 K1 36.77(19) . .
O13 Mo2 K1 108.32(19) . .
O15 Mo2 K1 131.62(14) . .
O26 Mo2 K1 59.47(16) . .
O19 Mo2 K1 82.13(13) . .
O14 Mo2 K1 140.54(14) . .
O6 Mo1 O5 104.0(3) . .
O6 Mo1 O18 100.1(3) . .
O5 Mo1 O18 98.5(2) . .
O6 Mo1 O26 97.5(3) . .
O5 Mo1 O26 99.6(3) . .
O18 Mo1 O26 150.8(2) . .
O6 Mo1 O19 164.9(3) . .
O5 Mo1 O19 90.1(2) . .
O18 Mo1 O19 82.8(2) . .
O26 Mo1 O19 74.4(2) . .
O6 Mo1 O20 86.0(3) . .
O5 Mo1 O20 169.7(2) . .
O18 Mo1 O20 76.9(2) . .
O26 Mo1 O20 81.3(2) . .
O19 Mo1 O20 80.26(18) . .
O6 Mo1 K1 105.5(2) . .
O5 Mo1 K1 40.5(2) . .
O18 Mo1 K1 135.59(15) . .
O26 Mo1 K1 59.17(16) . .
O19 Mo1 K1 81.62(13) . .
O20 Mo1 K1 139.69(14) . .
O19 As1 O17 97.3(2) . .
O19 As1 O23 96.0(2) . .
O17 As1 O23 96.2(2) . .
O19 As1 K4 66.65(15) . .
O17 As1 K4 50.67(15) . .
O23 As1 K4 61.80(16) . .
O3W Co1 O3W 180.000(3) . 2_476
O3W Co1 O1W 89.9(3) . .
O3W Co1 O1W 90.1(3) 2_476 .
O3W Co1 O1W 90.1(3) . 2_476
O3W Co1 O1W 89.9(3) 2_476 2_476
O1W Co1 O1W 180.0(4) . 2_476
O3W Co1 O2W 91.7(3) . 2_476
O3W Co1 O2W 88.3(3) 2_476 2_476
O1W Co1 O2W 88.6(3) . 2_476
O1W Co1 O2W 91.4(3) 2_476 2_476
O3W Co1 O2W 88.3(3) . .
O3W Co1 O2W 91.7(3) 2_476 .
O1W Co1 O2W 91.4(3) . .
O1W Co1 O2W 88.6(3) 2_476 .
O2W Co1 O2W 180.0(2) 2_476 .
O3W Co1 K2 131.48(18) . .
O3W Co1 K2 48.52(18) 2_476 .
O1W Co1 K2 43.7(2) . .
O1W Co1 K2 136.3(2) 2_476 .
O2W Co1 K2 76.8(2) 2_476 .
O2W Co1 K2 103.2(2) . .
O3W Co1 K2 48.52(18) . 2_476
O3W Co1 K2 131.48(18) 2_476 2_476
O1W Co1 K2 136.3(2) . 2_476
O1W Co1 K2 43.7(2) 2_476 2_476
O2W Co1 K2 103.2(2) 2_476 2_476
O2W Co1 K2 76.8(2) . 2_476
K2 Co1 K2 180.00(6) . 2_476
OW11 K5 OW13 77.8(2) 2_565 2_565
OW11 K5 O13 70.64(17) 2_565 .
OW13 K5 O13 102.4(2) 2_565 .
OW11 K5 OW10 88.46(17) 2_565 2_465
OW13 K5 OW10 91.7(2) 2_565 2_465
O13 K5 OW10 151.30(19) . 2_465
OW11 K5 O10 91.03(17) 2_565 1_565
OW13 K5 O10 168.8(2) 2_565 1_565
O13 K5 O10 72.84(16) . 1_565
OW10 K5 O10 88.61(18) 2_465 1_565
OW11 K5 O27 135.79(17) 2_565 1_565
OW13 K5 O27 133.4(2) 2_565 1_565
O13 K5 O27 117.70(16) . 1_565
OW10 K5 O27 64.47(15) 2_465 1_565
O10 K5 O27 56.21(15) 1_565 1_565
OW11 K5 O16 147.64(17) 2_565 1_565
OW13 K5 O16 80.0(2) 2_565 1_565
O13 K5 O16 137.70(17) . 1_565
OW10 K5 O16 68.97(16) 2_465 1_565
O10 K5 O16 110.50(16) 1_565 1_565
O27 K5 O16 54.70(14) 1_565 1_565
OW11 K5 Mo4 116.86(14) 2_565 1_565
OW13 K5 Mo4 164.09(19) 2_565 1_565
O13 K5 Mo4 89.12(12) . 1_565
OW10 K5 Mo4 82.94(13) 2_465 1_565
O10 K5 Mo4 26.76(11) 1_565 1_565
O27 K5 Mo4 31.34(10) 1_565 1_565
O16 K5 Mo4 84.12(11) 1_565 1_565
OW11 K5 Mo5 157.43(13) 2_565 1_565
OW13 K5 Mo5 106.46(19) 2_565 1_565
O13 K5 Mo5 127.95(13) . 1_565
OW10 K5 Mo5 69.44(12) 2_465 1_565
O10 K5 Mo5 84.13(12) 1_565 1_565
O27 K5 Mo5 29.32(10) 1_565 1_565
O16 K5 Mo5 26.49(10) 1_565 1_565
Mo4 K5 Mo5 57.64(3) 1_565 1_565
OW11 K5 K3 40.28(13) 2_565 2_565
OW13 K5 K3 40.36(18) 2_565 2_565
O13 K5 K3 75.24(12) . 2_565
OW10 K5 K3 101.70(13) 2_465 2_565
O10 K5 K3 128.74(13) 1_565 2_565
O27 K5 K3 166.02(11) 1_565 2_565
O16 K5 K3 120.14(12) 1_565 2_565
Mo4 K5 K3 155.49(6) 1_565 2_565
Mo5 K5 K3 146.59(6) 1_565 2_565
O8 K4 O17 140.01(17) 2_566 .
O8 K4 OW9 75.7(2) 2_566 .
O17 K4 OW9 144.3(2) . .
O8 K4 O5 68.96(17) 2_566 2_566
O17 K4 O5 110.98(17) . 2_566
OW9 K4 O5 78.3(2) . 2_566
O8 K4 O25 135.93(17) 2_566 .
O17 K4 O25 59.20(14) . .
OW9 K4 O25 97.3(2) . .
O5 K4 O25 67.03(16) 2_566 .
O8 K4 O12 134.68(17) 2_566 .
O17 K4 O12 85.07(15) . .
OW9 K4 O12 59.34(19) . .
O5 K4 O12 104.46(17) 2_566 .
O25 K4 O12 61.23(15) . .
O8 K4 O23 138.52(17) 2_566 .
O17 K4 O23 54.62(14) . .
OW9 K4 O23 100.66(19) . .
O5 K4 O23 151.91(17) 2_566 .
O25 K4 O23 85.48(14) . .
O12 K4 O23 54.23(13) . .
O8 K4 O8 90.62(16) 2_566 .
O17 K4 O8 57.14(14) . .
OW9 K4 O8 144.6(2) . .
O5 K4 O8 66.28(16) 2_566 .
O25 K4 O8 69.95(15) . .
O12 K4 O8 129.14(16) . .
O23 K4 O8 110.69(14) . .
O8 K4 O19 102.94(16) 2_566 .
O17 K4 O19 52.99(14) . .
OW9 K4 O19 134.1(2) . .
O5 K4 O19 145.21(16) 2_566 .
O25 K4 O19 111.70(14) . .
O12 K4 O19 104.30(14) . .
O23 K4 O19 50.07(13) . .
O8 K4 O19 80.44(14) . .
O8 K4 As1 133.50(14) 2_566 .
O17 K4 As1 30.67(10) . .
OW9 K4 As1 131.75(17) . .
O5 K4 As1 141.58(13) 2_566 .
O25 K4 As1 83.59(10) . .
O12 K4 As1 80.34(10) . .
O23 K4 As1 31.10(9) . .
O8 K4 As1 81.04(10) . .
O19 K4 As1 30.62(9) . .
O8 K4 Mo4 152.21(14) 2_566 .
O17 K4 Mo4 34.25(10) . .
OW9 K4 Mo4 116.60(18) . .
O5 K4 Mo4 88.47(13) 2_566 .
O25 K4 Mo4 25.55(9) . .
O12 K4 Mo4 65.14(11) . .
O23 K4 Mo4 66.65(10) . .
O8 K4 Mo4 64.73(10) . .
O19 K4 Mo4 86.18(10) . .
As1 K4 Mo4 58.45(3) . .
O8 K4 Mo3 111.05(13) 2_566 .
O17 K4 Mo3 32.78(10) . .
OW9 K4 Mo3 160.9(2) . .
O5 K4 Mo3 87.44(13) 2_566 .
O25 K4 Mo3 65.12(10) . .
O12 K4 Mo3 113.39(11) . .
O23 K4 Mo3 85.97(10) . .
O8 K4 Mo3 24.75(9) . .
O19 K4 Mo3 63.26(10) . .
As1 K4 Mo3 56.97(3) . .
Mo4 K4 Mo3 49.66(3) . .
OW13 K3 OW11 78.7(2) . .
OW13 K3 O7 96.6(2) . 2_565
OW11 K3 O7 127.16(17) . 2_565
OW13 K3 O4 151.3(2) . 2_565
OW11 K3 O4 106.13(17) . 2_565
O7 K3 O4 57.43(15) 2_565 2_565
OW13 K3 O1 85.5(2) . 1_655
OW11 K3 O1 76.73(17) . 1_655
O7 K3 O1 156.03(17) 2_565 1_655
O4 K3 O1 123.14(17) 2_565 1_655
OW13 K3 O7 117.2(2) . .
OW11 K3 O7 150.27(18) . .
O7 K3 O7 78.15(17) 2_565 .
O4 K3 O7 72.48(15) 2_565 .
O1 K3 O7 79.66(17) 1_655 .
OW13 K3 O15 103.0(2) . 2_565
OW11 K3 O15 74.17(15) . 2_565
O7 K3 O15 55.44(14) 2_565 2_565
O4 K3 O15 53.70(14) 2_565 2_565
O1 K3 O15 147.27(16) 1_655 2_565
O7 K3 O15 121.39(15) . 2_565
OW13 K3 O30 70.6(2) . .
OW11 K3 O30 120.15(16) . .
O7 K3 O30 106.82(15) 2_565 .
O4 K3 O30 125.23(15) 2_565 .
O1 K3 O30 51.37(14) 1_655 .
O7 K3 O30 52.76(14) . .
O15 K3 O30 161.17(14) 2_565 .
OW13 K3 Mo6 111.6(2) . 2_565
OW11 K3 Mo6 105.74(13) . 2_565
O7 K3 Mo6 27.61(11) 2_565 2_565
O4 K3 Mo6 39.72(10) 2_565 2_565
O1 K3 Mo6 162.86(14) 1_655 2_565
O7 K3 Mo6 91.87(12) . 2_565
O15 K3 Mo6 31.65(9) 2_565 2_565
O30 K3 Mo6 132.90(11) . 2_565
OW13 K3 Mo6 94.71(18) . .
OW11 K3 Mo6 145.15(13) . .
O7 K3 Mo6 87.42(12) 2_565 .
O4 K3 Mo6 95.93(11) 2_565 .
O1 K3 Mo6 68.61(12) 1_655 .
O7 K3 Mo6 23.75(11) . .
O15 K3 Mo6 140.05(11) 2_565 .
O30 K3 Mo6 29.68(9) . .
Mo6 K3 Mo6 108.44(5) 2_565 .
OW13 K3 K5 41.10(18) . 2_565
OW11 K3 K5 40.56(13) . 2_565
O7 K3 K5 107.12(12) 2_565 2_565
O4 K3 K5 129.30(12) 2_565 2_565
O1 K3 K5 90.23(13) 1_655 2_565
O7 K3 K5 157.34(13) . 2_565
O15 K3 K5 77.27(10) 2_565 2_565
O30 K3 K5 105.28(11) . 2_565
Mo6 K3 K5 102.63(5) 2_565 2_565
Mo6 K3 K5 133.64(6) . 2_565
OW13 K3 K3 112.0(2) . 2_565
OW11 K3 K3 162.17(15) . 2_565
O7 K3 K3 40.12(11) 2_565 2_565
O4 K3 K3 57.51(11) 2_565 2_565
O1 K3 K3 117.20(14) 1_655 2_565
O7 K3 K3 38.03(11) . 2_565
O15 K3 K3 89.19(10) 2_565 2_565
O30 K3 K3 77.51(11) . 2_565
Mo6 K3 K3 57.56(4) 2_565 2_565
Mo6 K3 K3 50.88(4) . 2_565
K5 K3 K3 142.45(8) 2_565 2_565
O6 K2 OW12 97.7(3) . .
O6 K2 O11 147.5(2) . 2_466
OW12 K2 O11 113.3(2) . 2_466
O6 K2 OW2 64.6(12) . .
OW12 K2 OW2 68.5(8) . .
O11 K2 OW2 117.4(9) 2_466 .
O6 K2 O21 104.67(19) . 2_466
OW12 K2 O21 134.8(2) . 2_466
O11 K2 O21 59.91(15) 2_466 2_466
OW2 K2 O21 156.7(9) . 2_466
O6 K2 OW14 76.80(19) . .
OW12 K2 OW14 149.3(3) . .
O11 K2 OW14 71.69(18) 2_466 .
OW2 K2 OW14 82.2(7) . .
O21 K2 OW14 75.00(18) 2_466 .
O6 K2 O1W 74.0(2) . .
OW12 K2 O1W 87.4(3) . .
O11 K2 O1W 115.0(2) 2_466 .
OW2 K2 O1W 127.5(8) . .
O21 K2 O1W 62.6(2) 2_466 .
OW14 K2 O1W 118.8(2) . .
O6 K2 O3W 132.7(2) . 2_476
OW12 K2 O3W 70.2(2) . 2_476
O11 K2 O3W 70.28(16) 2_466 2_476
OW2 K2 O3W 137.2(10) . 2_476
O21 K2 O3W 65.66(17) 2_466 2_476
OW14 K2 O3W 135.04(19) . 2_476
O1W K2 O3W 60.3(2) . 2_476
O6 K2 C2 125.9(2) . 2_466
OW12 K2 C2 82.9(3) . 2_466
O11 K2 C2 53.38(17) 2_466 2_466
OW2 K2 C2 65.8(11) . 2_466
O21 K2 C2 112.60(18) 2_466 2_466
OW14 K2 C2 76.7(2) . 2_466
O1W K2 C2 158.8(2) . 2_466
O3W K2 C2 98.59(18) 2_476 2_466
O6 K2 C11 162.8(2) . 2_466
OW12 K2 C11 93.7(3) . 2_466
O11 K2 C11 19.87(15) 2_466 2_466
OW2 K2 C11 108.4(11) . 2_466
O21 K2 C11 75.55(17) 2_466 2_466
OW14 K2 C11 86.83(19) . 2_466
O1W K2 C11 119.5(2) . 2_466
O3W K2 C11 63.53(17) 2_476 2_466
C2 K2 C11 42.98(17) 2_466 2_466
O6 K2 Mo3 124.16(16) . 2_466
OW12 K2 Mo3 132.5(2) . 2_466
O11 K2 Mo3 35.72(10) 2_466 2_466
OW2 K2 Mo3 146.1(6) . 2_466
O21 K2 Mo3 24.22(11) 2_466 2_466
OW14 K2 Mo3 70.09(13) . 2_466
O1W K2 Mo3 84.18(17) . 2_466
O3W K2 Mo3 65.08(13) 2_476 2_466
C2 K2 Mo3 88.51(14) 2_466 2_466
C11 K2 Mo3 52.43(12) 2_466 2_466
O6 K2 Co1 101.89(15) . .
OW12 K2 Co1 71.2(2) . .
O11 K2 Co1 97.07(12) 2_466 .
OW2 K2 Co1 134.6(5) . .
O21 K2 Co1 66.08(12) 2_466 .
OW14 K2 Co1 139.46(15) . .
O1W K2 Co1 30.63(15) . .
O3W K2 Co1 30.89(12) 2_476 .
C2 K2 Co1 128.27(14) 2_466 .
C11 K2 Co1 93.93(13) 2_466 .
Mo3 K2 Co1 78.47(4) 2_466 .
O24 K1 OW1 94.2(6) . .
O24 K1 O25 152.04(17) . 2_566
OW1 K1 O25 91.2(5) . 2_566
O24 K1 O5 83.59(17) . .
OW1 K1 O5 102.7(6) . .
O25 K1 O5 68.46(16) 2_566 .
O24 K1 O28 139.24(17) . 2_566
OW1 K1 O28 119.8(7) . 2_566
O25 K1 O28 56.17(14) 2_566 2_566
O5 K1 O28 107.68(16) . 2_566
O24 K1 O8 97.10(17) . 2_566
OW1 K1 O8 164.2(5) . 2_566
O25 K1 O8 73.73(16) 2_566 2_566
O5 K1 O8 67.85(16) . 2_566
O28 K1 O8 55.48(14) 2_566 2_566
O24 K1 O2W 80.25(19) . 1_655
OW1 K1 O2W 102.2(5) . 1_655
O25 K1 O2W 125.26(19) 2_566 1_655
O5 K1 O2W 151.1(2) . 1_655
O28 K1 O2W 71.54(18) 2_566 1_655
O8 K1 O2W 90.5(2) 2_566 1_655
O24 K1 OW1 85.1(7) . 2_576
OW1 K1 OW1 14.7(15) . 2_576
O25 K1 OW1 93.9(5) 2_566 2_576
O5 K1 OW1 90.2(7) . 2_576
O28 K1 OW1 132.4(8) 2_566 2_576
O8 K1 OW1 157.5(7) 2_566 2_576
O2W K1 OW1 111.9(6) 1_655 2_576
O24 K1 OW6 125.8(3) . .
OW1 K1 OW6 55.3(6) . .
O25 K1 OW6 79.2(2) 2_566 .
O5 K1 OW6 140.8(3) . .
O28 K1 OW6 68.7(2) 2_566 .
O8 K1 OW6 124.0(2) 2_566 .
O2W K1 OW6 67.0(3) 1_655 .
OW1 K1 OW6 70.0(9) 2_576 .
O24 K1 O26 51.50(15) . .
OW1 K1 O26 67.8(7) . .
O25 K1 O26 106.44(15) 2_566 .
O5 K1 O26 51.84(15) . .
O28 K1 O26 159.10(15) 2_566 .
O8 K1 O26 111.44(15) 2_566 .
O2W K1 O26 127.88(18) 1_655 .
OW1 K1 O26 53.2(9) 2_576 .
OW6 K1 O26 123.0(2) . .
O24 K1 Mo4 164.87(15) . 2_566
OW1 K1 Mo4 100.7(6) . 2_566
O25 K1 Mo4 26.66(10) 2_566 2_566
O5 K1 Mo4 90.76(12) . 2_566
O28 K1 Mo4 30.73(10) 2_566 2_566
O8 K1 Mo4 67.78(11) 2_566 2_566
O2W K1 Mo4 98.72(15) 1_655 2_566
OW1 K1 Mo4 109.0(7) 2_576 2_566
OW6 K1 Mo4 66.2(2) . 2_566
O26 K1 Mo4 133.10(11) . 2_566
O24 K1 Mo3 114.14(14) . 2_566
OW1 K1 Mo3 150.3(6) . 2_566
O25 K1 Mo3 68.21(11) 2_566 2_566
O5 K1 Mo3 89.78(13) . 2_566
O28 K1 Mo3 30.83(10) 2_566 2_566
O8 K1 Mo3 25.80(10) 2_566 2_566
O2W K1 Mo3 75.44(16) 1_655 2_566
OW1 K1 Mo3 160.6(7) 2_576 2_566
OW6 K1 Mo3 98.4(2) . 2_566
O26 K1 Mo3 137.11(11) . 2_566
Mo4 K1 Mo3 51.62(3) 2_566 2_566
Mo5 O30 Mo6 114.2(2) . .
Mo5 O30 K3 137.0(2) . .
Mo6 O30 K3 95.65(19) . .
Mo4 O28 Mo3 114.3(2) . .
Mo4 O28 K1 98.31(19) . 2_566
Mo3 O28 K1 100.05(19) . 2_566
Mo5 O27 Mo4 142.8(3) . .
Mo5 O27 K5 99.56(19) . 1_545
Mo4 O27 K5 94.19(18) . 1_545
Mo1 O26 Mo2 115.4(3) . .
Mo1 O26 K1 91.79(19) . .
Mo2 O26 K1 90.71(18) . .
Mo4 O25 K1 105.3(2) . 2_566
Mo4 O25 K4 106.1(2) . .
K1 O25 K4 98.73(17) 2_566 .
Mo2 O24 K1 121.5(3) . .
As1 O23 Mo5 128.1(3) . .
As1 O23 Mo6 124.7(2) . .
Mo5 O23 Mo6 97.27(19) . .
As1 O23 K4 87.10(18) . .
Mo5 O23 K4 97.64(17) . .
Mo6 O23 K4 119.97(18) . .
C20 O22 Mo5 129.8(4) . .
Mo3 O21 K2 114.3(2) . 2_466
C21 O20 Mo1 129.7(5) . .
As1 O19 Mo2 124.1(2) . .
As1 O19 Mo1 128.0(3) . .
Mo2 O19 Mo1 95.96(18) . .
As1 O19 K4 82.73(17) . .
Mo2 O19 K4 121.63(19) . .
Mo1 O19 K4 104.70(17) . .
Mo3 O18 Mo1 143.4(3) . .
As1 O17 Mo3 125.1(2) . .
As1 O17 Mo4 126.9(2) . .
Mo3 O17 Mo4 95.29(19) . .
As1 O17 K4 98.7(2) . .
Mo3 O17 K4 105.42(18) . .
Mo4 O17 K4 102.01(17) . .
Mo5 O16 K5 102.7(2) . 1_545
Mo6 O15 Mo2 136.3(3) . .
Mo6 O15 K3 87.99(17) . 2_565
Mo2 O15 K3 130.7(2) . 2_565
C21 O14 Mo2 131.4(5) . .
Mo2 O13 K5 154.1(3) . .
Mo5 O12 K4 110.7(2) . .
C11 O11 Mo3 130.7(4) . .
C11 O11 K2 112.1(4) . 2_466
Mo3 O11 K2 98.81(18) . 2_466
Mo4 O10 K5 105.7(2) . 1_545
C11 O9 Mo4 128.8(5) . .
Mo3 O8 K4 143.5(3) . 2_566
Mo3 O8 K1 105.8(2) . 2_566
K4 O8 K1 105.39(18) 2_566 2_566
Mo3 O8 K4 106.4(2) . .
K4 O8 K4 89.38(16) 2_566 .
K1 O8 K4 94.74(16) 2_566 .
Mo6 O7 K3 104.1(2) . 2_565
Mo6 O7 K3 113.5(2) . .
K3 O7 K3 101.85(17) 2_565 .
Mo1 O6 K2 172.2(3) . .
Co1 O3W K2 100.6(2) . 2_476
C20 O4 Mo6 129.8(4) . .
C20 O4 K3 141.0(4) . 2_565
Mo6 O4 K3 89.20(16) . 2_565
Mo1 O5 K4 140.3(3) . 2_566
Mo1 O5 K1 116.7(3) . .
K4 O5 K1 101.85(17) 2_566 .
Co1 O2W K1 140.2(3) . 1_455
Co1 O1W K2 105.7(3) . .
K3 OW13 K5 98.5(3) . 2_565
K3 OW11 K5 99.2(2) . 2_565
OW4 OW6 K1 154.0(12) 2_576 .
C1 O1 K3 150.4(5) . 1_455
OW1 OW1 K1 102(10) 2_576 .
OW1 OW1 K1 63(10) 2_576 2_576
K1 OW1 K1 165.3(15) . 2_576
O14 C21 O20 123.8(7) . .
O14 C21 C17 118.1(7) . .
O20 C21 C17 118.1(7) . .
O4 C20 O22 125.0(6) . .
O4 C20 C12 118.2(6) . .
O22 C20 C12 116.8(6) . .
C14 C19 C12 120.6(7) . .
C6 C18 C12 120.2(7) . .
C13 C17 C10 119.3(7) . .
C13 C17 C21 121.2(7) . .
C10 C17 C21 119.5(7) . .
C15 C16 C2 119.3(7) . .
C15 C16 C11 120.5(6) . .
C2 C16 C11 120.3(7) . .
C3 C15 C16 121.0(7) . .
C9 C14 C19 119.7(7) . .
C7 C13 C17 121.3(7) . .
C19 C12 C18 118.4(6) . .
C19 C12 C20 120.5(6) . .
C18 C12 C20 121.1(6) . .
O11 C11 O9 125.9(6) . .
O11 C11 C16 117.2(6) . .
O9 C11 C16 116.9(6) . .
O11 C11 K2 48.0(3) . 2_466
O9 C11 K2 142.2(5) . 2_466
C16 C11 K2 81.6(4) . 2_466
C4 C10 C17 119.4(7) . .
O3 C9 C6 118.1(7) . .
O3 C9 C14 121.5(7) . .
C6 C9 C14 120.4(7) . .
C5 C8 C2 119.9(7) . .
C13 C7 C1 119.6(8) . .
C9 C6 C18 120.7(7) . .
C8 C5 O2 123.7(7) . .
C8 C5 C3 120.1(7) . .
O2 C5 C3 116.1(7) . .
C1 C4 C10 120.5(7) . .
C15 C3 C5 119.4(7) . .
C8 C2 C16 120.3(7) . .
C8 C2 K2 118.9(6) . 2_466
C16 C2 K2 85.5(5) . 2_466
O1 C1 C4 122.0(7) . .
O1 C1 C7 118.1(7) . .
C4 C1 C7 119.9(7) . .

loop_
_geom_bond_atom_site_label_1
_geom_bond_atom_site_label_2
_geom_bond_distance
_geom_bond_site_symmetry_2
Mo6 O29 1.713(5) .
Mo6 O7 1.723(5) .
Mo6 O15 1.894(5) .
Mo6 O30 1.952(5) .
Mo6 O23 2.191(5) .
Mo6 O4 2.305(5) .
Mo6 K3 3.6065(19) 2_565
Mo6 K3 3.923(2) .
Mo5 O12 1.707(5) .
Mo5 O16 1.741(5) .
Mo5 O27 1.891(5) .
Mo5 O30 1.946(5) .
Mo5 O23 2.171(5) .
Mo5 O22 2.293(5) .
Mo5 K5 3.809(2) 1_545
Mo5 K4 3.9854(19) .
Mo4 O10 1.724(5) .
Mo4 O25 1.727(5) .
Mo4 O28 1.916(5) .
Mo4 O27 1.922(5) .
Mo4 O17 2.214(5) .
Mo4 O9 2.247(5) .
Mo4 K5 3.685(2) 1_545
Mo4 K1 3.711(2) 2_566
Mo4 K4 3.847(2) .
Mo3 O8 1.716(5) .
Mo3 O21 1.726(5) .
Mo3 O18 1.874(5) .
Mo3 O28 1.974(5) .
Mo3 O17 2.208(5) .
Mo3 O11 2.264(5) .
Mo3 K1 3.793(2) 2_566
Mo3 K2 3.832(2) 2_466
Mo3 K4 3.932(2) .
Mo2 O24 1.712(5) .
Mo2 O13 1.727(5) .
Mo2 O15 1.925(5) .
Mo2 O26 1.960(5) .
Mo2 O19 2.196(5) .
Mo2 O14 2.292(5) .
Mo2 K1 3.943(2) .
Mo1 O6 1.704(6) .
Mo1 O5 1.716(5) .
Mo1 O18 1.914(5) .
Mo1 O26 1.920(5) .
Mo1 O19 2.219(5) .
Mo1 O20 2.289(5) .
Mo1 K1 3.954(2) .
As1 O19 1.784(5) .
As1 O17 1.793(5) .
As1 O23 1.797(5) .
As1 K4 3.4747(19) .
Co1 O3W 2.089(6) .
Co1 O3W 2.089(6) 2_476
Co1 O1W 2.117(7) .
Co1 O1W 2.117(7) 2_476
Co1 O2W 2.150(7) 2_476
Co1 O2W 2.150(7) .
Co1 K2 4.000(2) .
Co1 K2 4.000(2) 2_476
K5 OW11 2.738(6) 2_565
K5 OW13 2.764(9) 2_565
K5 O13 2.765(6) .
K5 OW10 2.805(6) 2_465
K5 O10 2.823(6) 1_565
K5 O27 3.007(5) 1_565
K5 O16 3.028(6) 1_565
K5 Mo4 3.685(2) 1_565
K5 Mo5 3.809(2) 1_565
K5 K3 4.158(3) 2_565
K4 O8 2.663(5) 2_566
K4 O17 2.719(5) .
K4 OW9 2.788(8) .
K4 O5 2.846(6) 2_566
K4 O25 2.991(6) .
K4 O12 3.048(6) .
K4 O23 3.066(5) .
K4 O8 3.087(6) .
K4 O19 3.216(5) .
K3 OW13 2.723(9) .
K3 OW11 2.723(6) .
K3 O7 2.776(6) 2_565
K3 O4 2.806(5) 2_565
K3 O1 2.878(6) 1_655
K3 O7 2.904(6) .
K3 O15 3.137(5) 2_565
K3 O30 3.217(5) .
K3 Mo6 3.6065(19) 2_565
K3 K5 4.158(3) 2_565
K3 K3 4.410(4) 2_565
K2 O6 2.687(6) .
K2 OW12 2.742(11) .
K2 O11 2.765(5) 2_466
K2 OW2 2.77(6) .
K2 O21 2.784(6) 2_466
K2 OW14 2.858(7) .
K2 O1W 2.869(8) .
K2 O3W 3.048(7) 2_476
K2 C2 3.379(9) 2_466
K2 C11 3.447(8) 2_466
K2 Mo3 3.832(2) 2_466
K1 O24 2.768(6) .
K1 OW1 2.80(7) .
K1 O25 2.859(6) 2_566
K1 O5 2.874(6) .
K1 O28 2.913(5) 2_566
K1 O8 2.948(6) 2_566
K1 O2W 2.981(7) 1_655
K1 OW1 3.07(6) 2_576
K1 OW6 3.161(13) .
K1 O26 3.396(6) .
K1 Mo4 3.711(2) 2_566
K1 Mo3 3.793(2) 2_566
O28 K1 2.913(5) 2_566
O27 K5 3.007(5) 1_545
O25 K1 2.859(6) 2_566
O22 C20 1.281(9) .
O21 K2 2.784(6) 2_466
O20 C21 1.276(9) .
O16 K5 3.028(6) 1_545
O15 K3 3.137(5) 2_565
O14 C21 1.272(9) .
O11 C11 1.265(9) .
O11 K2 2.765(5) 2_466
O10 K5 2.823(6) 1_545
O9 C11 1.271(9) .
O8 K4 2.663(5) 2_566
O8 K1 2.948(6) 2_566
O7 K3 2.776(6) 2_565
O3W K2 3.048(7) 2_476
O4 C20 1.260(8) .
O4 K3 2.806(5) 2_565
O5 K4 2.846(6) 2_566
O2W K1 2.981(7) 1_455
O3 C9 1.367(9) .
OW13 K5 2.764(9) 2_565
OW11 K5 2.738(6) 2_565
O2 C5 1.373(9) .
OW10 K5 2.805(6) 2_465
OW6 OW4 1.30(2) 2_576
OW4 OW6 1.30(2) 2_576
O1 C1 1.367(9) .
O1 K3 2.878(6) 1_455
OW1 OW1 0.80(4) 2_576
OW1 K1 3.07(6) 2_576
C21 C17 1.495(10) .
C20 C12 1.490(9) .
C19 C14 1.385(10) .
C19 C12 1.402(10) .
C18 C6 1.376(10) .
C18 C12 1.407(10) .
C17 C13 1.384(11) .
C17 C10 1.397(10) .
C16 C15 1.380(11) .
C16 C2 1.389(10) .
C16 C11 1.495(10) .
C15 C3 1.376(10) .
C14 C9 1.385(11) .
C13 C7 1.372(11) .
C11 K2 3.447(8) 2_466
C10 C4 1.392(11) .
C9 C6 1.373(11) .
C8 C5 1.372(11) .
C8 C2 1.388(11) .
C7 C1 1.394(11) .
C5 C3 1.401(11) .
C4 C1 1.379(11) .
C2 K2 3.379(9) 2_466
